data_7030268
loop_
_publ_author_name
'Yuan, Jia'
'Sun, Yue'
'Yu, Guang-Ao'
'Zhao, Cui'
'She, Neng-Fang'
'Mao, Shu-Lan'
'Huang, Peng-Shou'
'Han, Zhi-Jun'
'Yin, Jun'
'Liu, Sheng-Hua'

_publ_section_title
;
 Phenyl substituted indenylphosphine ruthenium complexes as catalysts for
 dehydrogenation of alcohols.
;
_journal_issue 34
_journal_name_full 'Dalton transactions (Cambridge, England : 2003)'
_journal_page_first 10309
_journal_page_last 10316
_journal_paper_doi 10.1039/c2dt30499f
_journal_volume 41
_journal_year 2012
_chemical_formula_sum 'C32 H45 Cl4 P Ru'
_chemical_formula_weight 703.52
_chemical_name_systematic
;
?
;
_space_group_IT_number 2
_symmetry_cell_setting triclinic
_symmetry_space_group_name_Hall '-P 1'
_symmetry_space_group_name_H-M 'P -1'
_atom_sites_solution_hydrogens geom
_atom_sites_solution_primary direct
_atom_sites_solution_secondary difmap
_audit_creation_method SHELXL-97
_cell_angle_alpha 109.5200(10)
_cell_angle_beta 93.6390(10)
_cell_angle_gamma 101.4450(10)
_cell_formula_units_Z 2
_cell_length_a 10.1510(6)
_cell_length_b 12.7461(8)
_cell_length_c 14.9409(9)
_cell_measurement_reflns_used 7785
_cell_measurement_temperature 298(2)
_cell_measurement_theta_max 26.90
_cell_measurement_theta_min 2.37
_cell_volume 1768.09(19)
_computing_cell_refinement 'Bruker SMART'
_computing_data_collection 'Bruker SMART'
_computing_data_reduction 'Bruker SAINT'
_computing_molecular_graphics 'Bruker SHELXTL'
_computing_publication_material 'Bruker SHELXTL'
_computing_structure_refinement 'SHELXL-97 (Sheldrick, 1997)'
_computing_structure_solution 'SHELXS-97 (Sheldrick, 1990)'
_diffrn_ambient_temperature 298(2)
_diffrn_measured_fraction_theta_full 0.998
_diffrn_measured_fraction_theta_max 0.998
_diffrn_measurement_device_type 'CCD area detector'
_diffrn_measurement_method 'phi and omega scans'
_diffrn_radiation_monochromator graphite
_diffrn_radiation_source 'fine-focus sealed tube'
_diffrn_radiation_type MoK\a
_diffrn_radiation_wavelength 0.71073
_diffrn_reflns_av_R_equivalents 0.0000
_diffrn_reflns_av_sigmaI/netI 0.0362
_diffrn_reflns_limit_h_max 12
_diffrn_reflns_limit_h_min -12
_diffrn_reflns_limit_k_max 14
_diffrn_reflns_limit_k_min -15
_diffrn_reflns_limit_l_max 18
_diffrn_reflns_limit_l_min 0
_diffrn_reflns_number 6578
_diffrn_reflns_theta_full 25.50
_diffrn_reflns_theta_max 25.50
_diffrn_reflns_theta_min 1.84
_exptl_absorpt_coefficient_mu 0.810
_exptl_absorpt_correction_T_max 0.9234
_exptl_absorpt_correction_T_min 0.8814
_exptl_absorpt_correction_type none
_exptl_crystal_colour red
_exptl_crystal_density_diffrn 1.321
_exptl_crystal_density_meas 0
_exptl_crystal_density_method 'not measured'
_exptl_crystal_description block
_exptl_crystal_F_000 728
_exptl_crystal_size_max 0.16
_exptl_crystal_size_mid 0.12
_exptl_crystal_size_min 0.10
_refine_diff_density_max 1.012
_refine_diff_density_min -0.434
_refine_diff_density_rms 0.076
_refine_ls_extinction_method none
_refine_ls_goodness_of_fit_ref 1.013
_refine_ls_hydrogen_treatment mixed
_refine_ls_matrix_type full
_refine_ls_number_parameters 428
_refine_ls_number_reflns 6578
_refine_ls_number_restraints 19
_refine_ls_restrained_S_all 1.014
_refine_ls_R_factor_all 0.0487
_refine_ls_R_factor_gt 0.0405
_refine_ls_shift/su_max 0.000
_refine_ls_shift/su_mean 0.000
_refine_ls_structure_factor_coef Fsqd
_refine_ls_weighting_details 'calc w=1/[\s^2^(Fo^2^)+(0.0803P)^2^+0.0000P] where P=(Fo^2^+2Fc^2^)/3'
_refine_ls_weighting_scheme calc
_refine_ls_wR_factor_gt 0.1157
_refine_ls_wR_factor_ref 0.1193
_reflns_number_gt 5447
_reflns_number_total 6578
_reflns_threshold_expression >2sigma(I)
_cod_data_source_file c2dt30499f.txt
_cod_data_source_block 110418em
_cod_depositor_comments
;
The following automatic conversions were performed:

'_symmetry_cell_setting' value 'Triclinic' changed to 'triclinic'
according to
/usr/data/users/saulius/automatic-downloads/retrospective/RSC/lib/dictionaries/cif_core.dic
dictionary named 'cif_core.dic' version 2.4.2 from 2011-04-26.

Automatic conversion script
Id: cif_fix_values 2281 2013-09-26 08:29:07Z andrius 
;
_cod_original_sg_symbol_H-M P-1
_cod_database_code 7030268

loop_
_symmetry_equiv_pos_as_xyz
'x, y, z'
'-x, -y, -z'

loop_
_atom_site_label
_atom_site_type_symbol
_atom_site_fract_x
_atom_site_fract_y
_atom_site_fract_z
_atom_site_U_iso_or_equiv
_atom_site_adp_type
_atom_site_occupancy
_atom_site_symmetry_multiplicity
_atom_site_calc_flag
_atom_site_refinement_flags
_atom_site_disorder_assembly
_atom_site_disorder_group
C1 C 0.8277(4) 0.7051(3) 0.6332(3) 0.0552(9) Uani 1 1 d . . .
C2 C 0.7169(4) 0.6516(4) 0.5589(3) 0.0633(10) Uani 1 1 d . . .
H2 H 0.6427 0.6905 0.5585 0.076 Uiso 1 1 calc R . .
C3 C 0.6954(4) 0.5386(4) 0.5003(2) 0.0663(11) Uani 1 1 d . . .
H3 H 0.6076 0.5011 0.4596 0.080 Uiso 1 1 calc R . .
C4 C 0.7850(4) 0.4694(3) 0.5118(2) 0.0594(9) Uani 1 1 d . . .
C5 C 0.8977(3) 0.5223(3) 0.5848(2) 0.0510(8) Uani 1 1 d . . .
H5 H 0.9531 0.4749 0.6014 0.061 Uiso 1 1 calc R . .
C6 C 0.9157(3) 0.6367(3) 0.6446(2) 0.0507(8) Uani 1 1 d . . .
H6 H 0.9837 0.6666 0.7021 0.061 Uiso 1 1 calc R . .
C7 C 0.8620(5) 0.8316(4) 0.6920(3) 0.0810(12) Uani 1 1 d . . .
H7 H 0.9018 0.8395 0.7561 0.097 Uiso 1 1 calc R . .
C8 C 0.9694(6) 0.8934(5) 0.6525(4) 0.118(2) Uani 1 1 d . . .
H8A H 1.0445 0.8573 0.6461 0.178 Uiso 1 1 calc R . .
H8B H 0.9996 0.9715 0.6952 0.178 Uiso 1 1 calc R . .
H8C H 0.9335 0.8913 0.5908 0.178 Uiso 1 1 calc R . .
C9 C 0.7459(7) 0.8884(5) 0.7056(6) 0.137(2) Uani 1 1 d . . .
H9A H 0.7002 0.8788 0.6441 0.206 Uiso 1 1 calc R . .
H9B H 0.7792 0.9686 0.7419 0.206 Uiso 1 1 calc R . .
H9C H 0.6836 0.8545 0.7394 0.206 Uiso 1 1 calc R . .
C10 C 0.7615(5) 0.3482(4) 0.4491(3) 0.0860(14) Uani 1 1 d . . .
H10A H 0.7850 0.3439 0.3870 0.129 Uiso 1 1 calc R . .
H10B H 0.6675 0.3113 0.4430 0.129 Uiso 1 1 calc R . .
H10C H 0.8167 0.3106 0.4767 0.129 Uiso 1 1 calc R . .
C11 C 0.8587(8) 0.6755(6) 0.8967(5) 0.049(2) Uani 0.59 1 d PD A 1
H11 H 0.9375 0.7157 0.8769 0.059 Uiso 0.59 1 calc PR A 1
C12 C 0.7598(7) 0.7530(5) 0.9132(4) 0.0584(15) Uani 0.59 1 d PD A 1
H12A H 0.7293 0.7591 0.8527 0.070 Uiso 0.59 1 calc PR A 1
H12B H 0.6810 0.7186 0.9358 0.070 Uiso 0.59 1 calc PR A 1
C13 C 0.8214(12) 0.8709(9) 0.9848(7) 0.062(3) Uani 0.59 1 d PD A 1
H13A H 0.7526 0.9152 0.9944 0.075 Uiso 0.59 1 calc PR A 1
H13B H 0.8934 0.9085 0.9585 0.075 Uiso 0.59 1 calc PR A 1
C14 C 0.8783(10) 0.8711(10) 1.0803(7) 0.075(3) Uani 0.59 1 d PD A 1
H14A H 0.8044 0.8471 1.1125 0.091 Uiso 0.59 1 calc PR A 1
H14B H 0.9267 0.9481 1.1201 0.091 Uiso 0.59 1 calc PR A 1
C15 C 0.9740(8) 0.7912(9) 1.0684(5) 0.075(2) Uani 0.59 1 d PD A 1
H15A H 1.0559 0.8232 1.0474 0.090 Uiso 0.59 1 calc PR A 1
H15B H 0.9994 0.7853 1.1299 0.090 Uiso 0.59 1 calc PR A 1
C16 C 0.9103(17) 0.6731(8) 0.9965(7) 0.055(4) Uani 0.59 1 d PD A 1
H16A H 0.8346 0.6377 1.0213 0.066 Uiso 0.59 1 calc PR A 1
H16B H 0.9765 0.6265 0.9886 0.066 Uiso 0.59 1 calc PR A 1
C11' C 0.8125(12) 0.6553(7) 0.9117(5) 0.040(3) Uani 0.41 1 d PD A 2
H11' H 0.7181 0.6559 0.9219 0.048 Uiso 0.41 1 calc PR A 2
C12' C 0.8657(9) 0.7620(8) 0.8918(6) 0.053(2) Uani 0.41 1 d PD A 2
H12C H 0.8100 0.7614 0.8363 0.063 Uiso 0.41 1 calc PR A 2
H12D H 0.9575 0.7638 0.8766 0.063 Uiso 0.41 1 calc PR A 2
C13' C 0.8661(17) 0.8683(12) 0.9764(10) 0.066(5) Uani 0.41 1 d PD A 2
H13C H 0.9087 0.9355 0.9629 0.079 Uiso 0.41 1 calc PR A 2
H13D H 0.7732 0.8722 0.9857 0.079 Uiso 0.41 1 calc PR A 2
C14' C 0.9410(15) 0.8687(11) 1.0668(10) 0.067(4) Uani 0.41 1 d PD A 2
H14C H 0.9344 0.9356 1.1201 0.081 Uiso 0.41 1 calc PR A 2
H14D H 1.0362 0.8738 1.0600 0.081 Uiso 0.41 1 calc PR A 2
C15' C 0.8841(12) 0.7620(8) 1.0883(6) 0.064(2) Uani 0.41 1 d PD A 2
H15C H 0.9384 0.7633 1.1447 0.076 Uiso 0.41 1 calc PR A 2
H15D H 0.7923 0.7619 1.1026 0.076 Uiso 0.41 1 calc PR A 2
C16' C 0.883(2) 0.6539(12) 1.0060(9) 0.045(4) Uani 0.41 1 d PD A 2
H16C H 0.8351 0.5882 1.0195 0.054 Uiso 0.41 1 calc PR A 2
H16D H 0.9753 0.6467 0.9988 0.054 Uiso 0.41 1 calc PR A 2
C17 C 0.6994(3) 0.4172(3) 0.8333(2) 0.0509(8) Uani 1 1 d . A .
H17 H 0.6703 0.3516 0.7731 0.061 Uiso 1 1 calc R . .
C18 C 0.5676(3) 0.4455(4) 0.8684(3) 0.0643(10) Uani 1 1 d . . .
H18A H 0.5881 0.5060 0.9309 0.077 Uiso 1 1 calc R . .
H18B H 0.5218 0.4723 0.8242 0.077 Uiso 1 1 calc R . .
C19 C 0.4763(4) 0.3400(4) 0.8747(3) 0.0801(13) Uani 1 1 d . . .
H19A H 0.4499 0.2824 0.8109 0.096 Uiso 1 1 calc R . .
H19B H 0.3945 0.3592 0.8990 0.096 Uiso 1 1 calc R . .
C20 C 0.5452(4) 0.2900(5) 0.9401(4) 0.0882(15) Uani 1 1 d . . .
H20A H 0.5620 0.3436 1.0057 0.106 Uiso 1 1 calc R . .
H20B H 0.4857 0.2194 0.9383 0.106 Uiso 1 1 calc R . .
C21 C 0.6791(4) 0.2664(4) 0.9072(3) 0.0796(13) Uani 1 1 d . . .
H21A H 0.7247 0.2402 0.9518 0.096 Uiso 1 1 calc R . .
H21B H 0.6607 0.2059 0.8447 0.096 Uiso 1 1 calc R . .
C22 C 0.7717(3) 0.3723(4) 0.9011(3) 0.0635(10) Uani 1 1 d . . .
H22A H 0.8542 0.3536 0.8776 0.076 Uiso 1 1 calc R . .
H22B H 0.7965 0.4311 0.9644 0.076 Uiso 1 1 calc R . .
C23 C 0.9646(3) 0.4923(3) 0.7885(2) 0.0452(7) Uani 1 1 d . A .
C24 C 1.0880(3) 0.5616(4) 0.8269(3) 0.0584(9) Uani 1 1 d . . .
H24 H 1.1027 0.6371 0.8684 0.070 Uiso 1 1 calc R . .
C25 C 1.1993(4) 0.5016(4) 0.7942(3) 0.0705(11) Uani 1 1 d . . .
H25A H 1.2575 0.5401 0.7600 0.085 Uiso 1 1 calc R . .
H25B H 1.2541 0.4977 0.8481 0.085 Uiso 1 1 calc R . .
C26 C 1.1240(4) 0.3863(4) 0.7300(3) 0.0619(10) Uani 1 1 d . . .
C27 C 0.9839(3) 0.3793(3) 0.7259(2) 0.0528(8) Uani 1 1 d . . .
C28 C 0.8926(4) 0.2803(3) 0.6692(3) 0.0667(10) Uani 1 1 d . . .
H28 H 0.7998 0.2765 0.6643 0.080 Uiso 1 1 calc R . .
C29 C 0.9418(5) 0.1854(4) 0.6191(3) 0.0914(14) Uani 1 1 d . . .
H29 H 0.8811 0.1174 0.5816 0.110 Uiso 1 1 calc R . .
C30 C 1.0785(6) 0.1916(5) 0.6247(3) 0.0972(16) Uani 1 1 d . . .
H30 H 1.1093 0.1272 0.5920 0.117 Uiso 1 1 calc R . .
C31 C 1.1707(5) 0.2912(5) 0.6779(3) 0.0884(15) Uani 1 1 d . . .
H31 H 1.2633 0.2953 0.6792 0.106 Uiso 1 1 calc R . .
Cl1 Cl 0.55933(8) 0.36225(8) 0.61474(6) 0.0547(2) Uani 1 1 d . . .
Cl2 Cl 0.53570(9) 0.62443(9) 0.72604(7) 0.0638(3) Uani 1 1 d . . .
P1 P 0.80208(7) 0.53137(8) 0.79990(5) 0.0427(2) Uani 1 1 d D . .
Ru1 Ru 0.71576(2) 0.54517(2) 0.652273(16) 0.04228(12) Uani 1 1 d . A .
C32 C 0.5880(12) 0.1479(11) 0.1465(14) 0.143(6) Uani 0.581(6) 1 d PD B 1
H32A H 0.5710 0.1864 0.2111 0.172 Uiso 0.581(6) 1 calc PR B 1
H32B H 0.5704 0.1939 0.1089 0.172 Uiso 0.581(6) 1 calc PR B 1
Cl3 Cl 0.7597(4) 0.1473(4) 0.1517(5) 0.1296(15) Uani 0.581(6) 1 d PD B 1
Cl4 Cl 0.4781(4) 0.0257(4) 0.1025(5) 0.213(3) Uani 0.581(6) 1 d PD B 1
C32' C 0.580(3) 0.094(3) 0.199(2) 0.220(15) Uani 0.419(6) 1 d PD B 2
H32C H 0.5409 0.1567 0.2343 0.264 Uiso 0.419(6) 1 calc PR B 2
H32D H 0.5106 0.0404 0.1479 0.264 Uiso 0.419(6) 1 calc PR B 2
Cl3' Cl 0.7146(19) 0.1486(15) 0.1479(14) 0.335(10) Uani 0.419(6) 1 d PD B 2
Cl4' Cl 0.6220(11) 0.0259(10) 0.2758(10) 0.314(7) Uani 0.419(6) 1 d PD B 2

loop_
_atom_site_aniso_label
_atom_site_aniso_U_11
_atom_site_aniso_U_22
_atom_site_aniso_U_33
_atom_site_aniso_U_23
_atom_site_aniso_U_13
_atom_site_aniso_U_12
C1 0.055(2) 0.068(2) 0.053(2) 0.0364(18) 0.0119(16) 0.0101(17)
C2 0.056(2) 0.096(3) 0.056(2) 0.047(2) 0.0086(17) 0.023(2)
C3 0.0409(19) 0.117(4) 0.0381(18) 0.034(2) -0.0049(15) 0.005(2)
C4 0.048(2) 0.083(3) 0.0412(18) 0.0173(18) 0.0102(15) 0.0073(18)
C5 0.0389(17) 0.076(2) 0.0443(18) 0.0274(17) 0.0110(14) 0.0157(16)
C6 0.0345(16) 0.078(2) 0.0419(17) 0.0295(17) 0.0028(13) 0.0037(15)
C7 0.098(3) 0.079(3) 0.078(3) 0.041(2) 0.023(2) 0.020(3)
C8 0.138(5) 0.086(4) 0.122(5) 0.044(3) 0.023(4) -0.008(3)
C9 0.130(5) 0.091(4) 0.202(7) 0.055(5) 0.030(5) 0.042(4)
C10 0.080(3) 0.095(3) 0.061(3) 0.004(2) 0.021(2) 0.009(2)
C11 0.041(5) 0.075(6) 0.036(4) 0.025(3) 0.007(3) 0.016(3)
C12 0.057(4) 0.061(4) 0.049(3) 0.011(3) -0.004(3) 0.013(3)
C13 0.053(7) 0.065(5) 0.060(5) 0.010(4) -0.003(4) 0.017(4)
C14 0.069(7) 0.081(6) 0.058(5) 0.000(4) -0.006(5) 0.026(5)
C15 0.063(5) 0.101(7) 0.044(4) 0.006(4) -0.015(3) 0.024(5)
C16 0.059(8) 0.068(6) 0.042(5) 0.020(4) 0.009(4) 0.023(6)
C11' 0.046(7) 0.060(6) 0.024(4) 0.022(4) 0.015(4) 0.021(5)
C12' 0.041(5) 0.067(6) 0.046(5) 0.023(4) -0.002(4) 0.002(4)
C13' 0.051(11) 0.061(8) 0.077(9) 0.021(6) 0.001(6) 0.004(6)
C14' 0.070(10) 0.056(7) 0.059(7) 0.007(5) -0.013(7) 0.008(7)
C15' 0.066(7) 0.078(7) 0.039(5) 0.012(4) -0.004(5) 0.020(6)
C16' 0.043(8) 0.066(7) 0.025(5) 0.022(5) -0.007(5) 0.005(5)
C17 0.0341(16) 0.083(2) 0.0423(17) 0.0308(17) 0.0044(13) 0.0145(16)
C18 0.0364(18) 0.109(3) 0.062(2) 0.044(2) 0.0123(16) 0.0230(19)
C19 0.039(2) 0.140(4) 0.078(3) 0.061(3) 0.0099(19) 0.018(2)
C20 0.056(2) 0.140(4) 0.092(3) 0.077(3) 0.014(2) 0.011(3)
C21 0.060(2) 0.121(4) 0.081(3) 0.066(3) 0.006(2) 0.020(2)
C22 0.0423(19) 0.104(3) 0.061(2) 0.050(2) 0.0043(16) 0.0189(19)
C23 0.0324(15) 0.066(2) 0.0432(17) 0.0266(15) 0.0026(13) 0.0136(14)
C24 0.0368(18) 0.078(2) 0.060(2) 0.0272(19) 0.0005(15) 0.0108(17)
C25 0.0356(18) 0.115(3) 0.072(3) 0.044(3) 0.0092(18) 0.024(2)
C26 0.048(2) 0.102(3) 0.053(2) 0.037(2) 0.0123(17) 0.036(2)
C27 0.0412(18) 0.079(2) 0.0480(19) 0.0284(18) 0.0096(15) 0.0247(17)
C28 0.060(2) 0.075(3) 0.062(2) 0.016(2) 0.0074(19) 0.023(2)
C29 0.099(4) 0.086(3) 0.082(3) 0.011(3) 0.008(3) 0.040(3)
C30 0.111(4) 0.114(4) 0.069(3) 0.014(3) 0.013(3) 0.068(4)
C31 0.075(3) 0.146(5) 0.071(3) 0.044(3) 0.025(2) 0.071(3)
Cl1 0.0457(4) 0.0665(5) 0.0471(5) 0.0213(4) -0.0056(3) 0.0041(4)
Cl2 0.0451(5) 0.0756(6) 0.0784(6) 0.0302(5) 0.0178(4) 0.0230(4)
P1 0.0296(4) 0.0641(5) 0.0348(4) 0.0168(4) -0.0002(3) 0.0146(4)
Ru1 0.02883(15) 0.0627(2) 0.03618(16) 0.02007(12) -0.00037(10) 0.00971(11)
C32 0.107(10) 0.118(11) 0.186(17) 0.018(10) 0.030(10) 0.043(9)
Cl3 0.086(2) 0.095(2) 0.191(4) 0.035(2) 0.022(2) 0.0088(15)
Cl4 0.145(4) 0.162(4) 0.275(6) 0.022(4) -0.042(4) 0.025(3)
C32' 0.21(4) 0.23(4) 0.21(4) 0.05(3) 0.06(3) 0.07(3)
Cl3' 0.30(2) 0.325(18) 0.36(2) 0.095(15) 0.103(18) 0.053(15)
Cl4' 0.241(10) 0.279(12) 0.336(15) 0.016(10) 0.073(10) 0.021(8)

loop_
_atom_type_symbol
_atom_type_description
_atom_type_scat_dispersion_real
_atom_type_scat_dispersion_imag
_atom_type_scat_source
C C 0.0033 0.0016 'International Tables Vol C Tables 4.2.6.8 and 6.1.1.4'
H H 0.0000 0.0000 'International Tables Vol C Tables 4.2.6.8 and 6.1.1.4'
P P 0.1023 0.0942 'International Tables Vol C Tables 4.2.6.8 and 6.1.1.4'
Cl Cl 0.1484 0.1585 'International Tables Vol C Tables 4.2.6.8 and 6.1.1.4'
Ru Ru -1.2594 0.8363 'International Tables Vol C Tables 4.2.6.8 and 6.1.1.4'

loop_
_geom_angle_atom_site_label_1
_geom_angle_atom_site_label_2
_geom_angle_atom_site_label_3
_geom_angle
C6 C1 C2 116.5(4)
C6 C1 C7 119.9(3)
C2 C1 C7 123.3(4)
C6 C1 Ru1 68.23(18)
C2 C1 Ru1 71.8(2)
C7 C1 Ru1 135.6(3)
C3 C2 C1 122.1(3)
C3 C2 Ru1 71.8(2)
C1 C2 Ru1 71.59(19)
C3 C2 H2 118.2
C1 C2 H2 118.2
Ru1 C2 H2 118.2
C2 C3 C4 121.3(3)
C2 C3 Ru1 72.4(2)
C4 C3 Ru1 70.66(19)
C2 C3 H3 118.7
C4 C3 H3 118.7
Ru1 C3 H3 118.7
C5 C4 C3 117.2(4)
C5 C4 C10 121.6(4)
C3 C4 C10 121.2(4)
C5 C4 Ru1 69.84(19)
C3 C4 Ru1 72.1(2)
C10 C4 Ru1 129.5(3)
C6 C5 C4 120.3(3)
C6 C5 Ru1 70.35(18)
C4 C5 Ru1 72.76(19)
C6 C5 H5 119.3
C4 C5 H5 119.3
Ru1 C5 H5 119.3
C5 C6 C1 122.5(3)
C5 C6 Ru1 72.01(18)
C1 C6 Ru1 74.65(19)
C5 C6 H6 118.4
C1 C6 H6 118.4
Ru1 C6 H6 118.4
C8 C7 C9 110.5(4)
C8 C7 C1 110.0(4)
C9 C7 C1 116.4(4)
C8 C7 H7 106.5
C9 C7 H7 106.5
C1 C7 H7 106.5
C7 C8 H8A 109.5
C7 C8 H8B 109.5
H8A C8 H8B 109.5
C7 C8 H8C 109.5
H8A C8 H8C 109.5
H8B C8 H8C 109.5
C7 C9 H9A 109.5
C7 C9 H9B 109.5
H9A C9 H9B 109.5
C7 C9 H9C 109.5
H9A C9 H9C 109.5
H9B C9 H9C 109.5
C4 C10 H10A 109.5
C4 C10 H10B 109.5
H10A C10 H10B 109.5
C4 C10 H10C 109.5
H10A C10 H10C 109.5
H10B C10 H10C 109.5
C12 C11 C16 107.2(7)
C12 C11 P1 117.3(5)
C16 C11 P1 114.6(6)
C12 C11 H11 105.6
C16 C11 H11 105.6
P1 C11 H11 105.6
C13 C12 C11 112.6(6)
C13 C12 H12A 109.1
C11 C12 H12A 109.1
C13 C12 H12B 109.1
C11 C12 H12B 109.1
H12A C12 H12B 107.8
C12 C13 C14 113.5(9)
C12 C13 H13A 108.9
C14 C13 H13A 108.9
C12 C13 H13B 108.9
C14 C13 H13B 108.9
H13A C13 H13B 107.7
C13 C14 C15 111.2(8)
C13 C14 H14A 109.4
C15 C14 H14A 109.4
C13 C14 H14B 109.4
C15 C14 H14B 109.4
H14A C14 H14B 108.0
C16 C15 C14 112.0(8)
C16 C15 H15A 109.2
C14 C15 H15A 109.2
C16 C15 H15B 109.2
C14 C15 H15B 109.2
H15A C15 H15B 107.9
C15 C16 C11 112.6(7)
C15 C16 H16A 109.1
C11 C16 H16A 109.1
C15 C16 H16B 109.1
C11 C16 H16B 109.1
H16A C16 H16B 107.8
C12' C11' C16' 113.7(10)
C12' C11' P1 107.9(6)
C16' C11' P1 118.2(8)
C12' C11' H11' 105.3
C16' C11' H11' 105.3
P1 C11' H11' 105.3
C11' C12' C13' 111.8(9)
C11' C12' H12C 109.3
C13' C12' H12C 109.3
C11' C12' H12D 109.3
C13' C12' H12D 109.3
H12C C12' H12D 107.9
C14' C13' C12' 111.6(11)
C14' C13' H13C 109.3
C12' C13' H13C 109.3
C14' C13' H13D 109.3
C12' C13' H13D 109.3
H13C C13' H13D 108.0
C13' C14' C15' 111.7(11)
C13' C14' H14C 109.3
C15' C14' H14C 109.3
C13' C14' H14D 109.3
C15' C14' H14D 109.3
H14C C14' H14D 107.9
C16' C15' C14' 112.4(11)
C16' C15' H15C 109.1
C14' C15' H15C 109.1
C16' C15' H15D 109.1
C14' C15' H15D 109.1
H15C C15' H15D 107.9
C15' C16' C11' 110.7(10)
C15' C16' H16C 109.5
C11' C16' H16C 109.5
C15' C16' H16D 109.5
C11' C16' H16D 109.5
H16C C16' H16D 108.1
C22 C17 C18 110.5(3)
C22 C17 P1 117.3(2)
C18 C17 P1 112.7(2)
C22 C17 H17 105.0
C18 C17 H17 105.0
P1 C17 H17 105.0
C19 C18 C17 109.6(3)
C19 C18 H18A 109.8
C17 C18 H18A 109.8
C19 C18 H18B 109.8
C17 C18 H18B 109.8
H18A C18 H18B 108.2
C18 C19 C20 112.4(3)
C18 C19 H19A 109.1
C20 C19 H19A 109.1
C18 C19 H19B 109.1
C20 C19 H19B 109.1
H19A C19 H19B 107.9
C21 C20 C19 110.1(3)
C21 C20 H20A 109.6
C19 C20 H20A 109.6
C21 C20 H20B 109.6
C19 C20 H20B 109.6
H20A C20 H20B 108.2
C22 C21 C20 111.8(4)
C22 C21 H21A 109.3
C20 C21 H21A 109.3
C22 C21 H21B 109.3
C20 C21 H21B 109.3
H21A C21 H21B 107.9
C21 C22 C17 110.0(3)
C21 C22 H22A 109.7
C17 C22 H22A 109.7
C21 C22 H22B 109.7
C17 C22 H22B 109.7
H22A C22 H22B 108.2
C24 C23 C27 108.0(3)
C24 C23 P1 126.8(3)
C27 C23 P1 125.0(2)
C23 C24 C25 111.5(4)
C23 C24 H24 124.3
C25 C24 H24 124.3
C26 C25 C24 103.1(3)
C26 C25 H25A 111.2
C24 C25 H25A 111.2
C26 C25 H25B 111.2
C24 C25 H25B 111.2
H25A C25 H25B 109.1
C31 C26 C27 119.6(4)
C31 C26 C25 130.6(4)
C27 C26 C25 109.7(3)
C28 C27 C26 120.5(4)
C28 C27 C23 131.8(3)
C26 C27 C23 107.7(3)
C27 C28 C29 118.8(4)
C27 C28 H28 120.6
C29 C28 H28 120.6
C30 C29 C28 120.7(5)
C30 C29 H29 119.7
C28 C29 H29 119.7
C29 C30 C31 121.1(5)
C29 C30 H30 119.5
C31 C30 H30 119.5
C30 C31 C26 119.3(4)
C30 C31 H31 120.4
C26 C31 H31 120.4
C23 P1 C17 103.26(14)
C23 P1 C11' 111.0(4)
C17 P1 C11' 99.4(3)
C23 P1 C11 99.4(3)
C17 P1 C11 116.3(3)
C11' P1 C11 18.0(3)
C23 P1 Ru1 109.27(10)
C17 P1 Ru1 115.19(10)
C11' P1 Ru1 117.5(3)
C11 P1 Ru1 111.5(3)
C6 Ru1 C5 37.64(13)
C6 Ru1 C4 67.69(13)
C5 Ru1 C4 37.40(12)
C6 Ru1 C3 78.10(12)
C5 Ru1 C3 66.42(13)
C4 Ru1 C3 37.28(14)
C6 Ru1 C1 37.12(12)
C5 Ru1 C1 67.50(13)
C4 Ru1 C1 80.01(14)
C3 Ru1 C1 66.01(14)
C6 Ru1 C2 65.78(13)
C5 Ru1 C2 78.01(13)
C4 Ru1 C2 66.34(15)
C3 Ru1 C2 35.79(15)
C1 Ru1 C2 36.65(13)
C6 Ru1 P1 89.51(8)
C5 Ru1 P1 95.33(9)
C4 Ru1 P1 124.90(10)
C3 Ru1 P1 161.41(11)
C1 Ru1 P1 111.48(9)
C2 Ru1 P1 147.65(11)
C6 Ru1 Cl1 147.23(10)
C5 Ru1 Cl1 109.99(10)
C4 Ru1 Cl1 86.47(10)
C3 Ru1 Cl1 93.68(11)
C1 Ru1 Cl1 159.12(10)
C2 Ru1 Cl1 122.85(11)
P1 Ru1 Cl1 89.30(3)
C6 Ru1 Cl2 127.65(10)
C5 Ru1 Cl2 163.73(10)
C4 Ru1 Cl2 143.24(10)
C3 Ru1 Cl2 107.80(11)
C1 Ru1 Cl2 96.24(10)
C2 Ru1 Cl2 88.81(10)
P1 Ru1 Cl2 90.72(3)
Cl1 Ru1 Cl2 85.11(3)
Cl4 C32 Cl3 118.1(8)
Cl4 C32 H32A 107.8
Cl3 C32 H32A 107.8
Cl4 C32 H32B 107.8
Cl3 C32 H32B 107.8
H32A C32 H32B 107.1
Cl4' C32' Cl3' 115.2(15)
Cl4' C32' H32C 108.5
Cl3' C32' H32C 108.5
Cl4' C32' H32D 108.5
Cl3' C32' H32D 108.5
H32C C32' H32D 107.5

loop_
_geom_bond_atom_site_label_1
_geom_bond_atom_site_label_2
_geom_bond_distance
C1 C6 1.405(5)
C1 C2 1.412(5)
C1 C7 1.511(6)
C1 Ru1 2.244(3)
C2 C3 1.378(6)
C2 Ru1 2.247(3)
C2 H2 0.9800
C3 C4 1.426(5)
C3 Ru1 2.239(3)
C3 H3 0.9800
C4 C5 1.412(5)
C4 C10 1.477(6)
C4 Ru1 2.221(3)
C5 C6 1.401(5)
C5 Ru1 2.183(3)
C5 H5 0.9800
C6 Ru1 2.161(3)
C6 H6 0.9800
C7 C8 1.485(6)
C7 C9 1.492(7)
C7 H7 0.9800
C8 H8A 0.9600
C8 H8B 0.9600
C8 H8C 0.9600
C9 H9A 0.9600
C9 H9B 0.9600
C9 H9C 0.9600
C10 H10A 0.9600
C10 H10B 0.9600
C10 H10C 0.9600
C11 C12 1.519(9)
C11 C16 1.560(10)
C11 P1 1.870(6)
C11 H11 0.9800
C12 C13 1.504(10)
C12 H12A 0.9700
C12 H12B 0.9700
C13 C14 1.505(11)
C13 H13A 0.9700
C13 H13B 0.9700
C14 C15 1.518(9)
C14 H14A 0.9700
C14 H14B 0.9700
C15 C16 1.511(11)
C15 H15A 0.9700
C15 H15B 0.9700
C16 H16A 0.9700
C16 H16B 0.9700
C11' C12' 1.494(10)
C11' C16' 1.545(12)
C11' P1 1.857(7)
C11' H11' 0.9800
C12' C13' 1.512(13)
C12' H12C 0.9700
C12' H12D 0.9700
C13' C14' 1.505(13)
C13' H13C 0.9700
C13' H13D 0.9700
C14' C15' 1.514(13)
C14' H14C 0.9700
C14' H14D 0.9700
C15' C16' 1.506(14)
C15' H15C 0.9700
C15' H15D 0.9700
C16' H16C 0.9700
C16' H16D 0.9700
C17 C22 1.533(4)
C17 C18 1.533(4)
C17 P1 1.845(3)
C17 H17 0.9800
C18 C19 1.509(6)
C18 H18A 0.9700
C18 H18B 0.9700
C19 C20 1.535(6)
C19 H19A 0.9700
C19 H19B 0.9700
C20 C21 1.526(6)
C20 H20A 0.9700
C20 H20B 0.9700
C21 C22 1.517(6)
C21 H21A 0.9700
C21 H21B 0.9700
C22 H22A 0.9700
C22 H22B 0.9700
C23 C24 1.346(5)
C23 C27 1.491(5)
C23 P1 1.817(3)
C24 C25 1.504(5)
C24 H24 0.9300
C25 C26 1.478(6)
C25 H25A 0.9700
C25 H25B 0.9700
C26 C31 1.394(6)
C26 C27 1.404(4)
C27 C28 1.375(5)
C28 C29 1.398(6)
C28 H28 0.9300
C29 C30 1.370(7)
C29 H29 0.9300
C30 C31 1.371(7)
C30 H30 0.9300
C31 H31 0.9300
Cl1 Ru1 2.4116(9)
Cl2 Ru1 2.4126(9)
P1 Ru1 2.3956(8)
C32 Cl4 1.623(12)
C32 Cl3 1.741(12)
C32 H32A 0.9700
C32 H32B 0.9700
C32' Cl4' 1.733(18)
C32' Cl3' 1.745(17)
C32' H32C 0.9700
C32' H32D 0.9700

loop_
_geom_hbond_atom_site_label_D
_geom_hbond_atom_site_label_H
_geom_hbond_atom_site_label_A
_geom_hbond_distance_DH
_geom_hbond_distance_HA
_geom_hbond_distance_DA
_geom_hbond_angle_DHA
_geom_hbond_site_symmetry_A
C18 H18B Cl2 0.97 2.78 3.643(4) 148.0 .
C17 H17 Cl1 0.98 2.61 3.266(3) 124.2 .
C12 H12A Cl2 0.97 2.53 3.214(6) 127.3 .
C32 H32A Cl2 0.97 2.74 3.418(13) 127.3 2_666
C3 H3 Cl2 0.98 2.82 3.690(4) 148.0 2_666

loop_
_geom_torsion_atom_site_label_1
_geom_torsion_atom_site_label_2
_geom_torsion_atom_site_label_3
_geom_torsion_atom_site_label_4
_geom_torsion
C6 C1 C2 C3 -0.2(5)
C7 C1 C2 C3 173.5(3)
Ru1 C1 C2 C3 -53.3(3)
C6 C1 C2 Ru1 53.1(3)
C7 C1 C2 Ru1 -133.2(3)
C1 C2 C3 C4 0.0(5)
Ru1 C2 C3 C4 -53.2(3)
C1 C2 C3 Ru1 53.2(3)
C2 C3 C4 C5 -1.0(5)
Ru1 C3 C4 C5 -55.0(3)
C2 C3 C4 C10 179.8(4)
Ru1 C3 C4 C10 125.8(4)
C2 C3 C4 Ru1 54.0(3)
C3 C4 C5 C6 2.3(5)
C10 C4 C5 C6 -178.5(3)
Ru1 C4 C5 C6 -53.9(3)
C3 C4 C5 Ru1 56.1(3)
C10 C4 C5 Ru1 -124.7(4)
C4 C5 C6 C1 -2.5(5)
Ru1 C5 C6 C1 -57.5(3)
C4 C5 C6 Ru1 55.0(3)
C2 C1 C6 C5 1.4(5)
C7 C1 C6 C5 -172.5(3)
Ru1 C1 C6 C5 56.3(3)
C2 C1 C6 Ru1 -54.9(3)
C7 C1 C6 Ru1 131.2(3)
C6 C1 C7 C8 76.5(5)
C2 C1 C7 C8 -97.0(5)
Ru1 C1 C7 C8 165.2(3)
C6 C1 C7 C9 -156.9(4)
C2 C1 C7 C9 29.6(6)
Ru1 C1 C7 C9 -68.2(6)
C16 C11 C12 C13 56.0(10)
P1 C11 C12 C13 -173.6(7)
C11 C12 C13 C14 -56.0(12)
C12 C13 C14 C15 51.6(13)
C13 C14 C15 C16 -51.4(13)
C14 C15 C16 C11 55.6(15)
C12 C11 C16 C15 -56.6(13)
P1 C11 C16 C15 171.5(8)
C16' C11' C12' C13' -51.9(14)
P1 C11' C12' C13' 175.0(8)
C11' C12' C13' C14' 53.9(16)
C12' C13' C14' C15' -55.5(18)
C13' C14' C15' C16' 55.4(18)
C14' C15' C16' C11' -52(2)
C12' C11' C16' C15' 50.8(19)
P1 C11' C16' C15' 178.8(11)
C22 C17 C18 C19 -58.2(4)
P1 C17 C18 C19 168.4(3)
C17 C18 C19 C20 56.9(5)
C18 C19 C20 C21 -55.1(6)
C19 C20 C21 C22 54.8(5)
C20 C21 C22 C17 -57.1(5)
C18 C17 C22 C21 58.5(4)
P1 C17 C22 C21 -170.5(3)
C27 C23 C24 C25 -0.3(4)
P1 C23 C24 C25 -174.6(3)
C23 C24 C25 C26 0.4(4)
C24 C25 C26 C31 -179.8(4)
C24 C25 C26 C27 -0.3(4)
C31 C26 C27 C28 -1.5(5)
C25 C26 C27 C28 178.9(3)
C31 C26 C27 C23 179.7(3)
C25 C26 C27 C23 0.1(4)
C24 C23 C27 C28 -178.5(4)
P1 C23 C27 C28 -4.1(5)
C24 C23 C27 C26 0.1(4)
P1 C23 C27 C26 174.5(2)
C26 C27 C28 C29 2.7(6)
C23 C27 C28 C29 -178.8(4)
C27 C28 C29 C30 -1.3(7)
C28 C29 C30 C31 -1.3(8)
C29 C30 C31 C26 2.5(8)
C27 C26 C31 C30 -1.1(6)
C25 C26 C31 C30 178.3(4)
C24 C23 P1 C17 -131.8(3)
C27 C23 P1 C17 54.8(3)
C24 C23 P1 C11' -26.1(5)
C27 C23 P1 C11' 160.6(4)
C24 C23 P1 C11 -11.8(4)
C27 C23 P1 C11 174.9(4)
C24 C23 P1 Ru1 105.1(3)
C27 C23 P1 Ru1 -68.2(3)
C22 C17 P1 C23 37.4(3)
C18 C17 P1 C23 167.4(2)
C22 C17 P1 C11' -77.0(5)
C18 C17 P1 C11' 53.1(5)
C22 C17 P1 C11 -70.3(4)
C18 C17 P1 C11 59.7(4)
C22 C17 P1 Ru1 156.4(2)
C18 C17 P1 Ru1 -73.5(3)
C12' C11' P1 C23 84.3(8)
C16' C11' P1 C23 -46.4(12)
C12' C11' P1 C17 -167.4(7)
C16' C11' P1 C17 61.9(12)
C12' C11' P1 C11 32.2(14)
C16' C11' P1 C11 -98(2)
C12' C11' P1 Ru1 -42.4(9)
C16' C11' P1 Ru1 -173.1(11)
C12 C11 P1 C23 165.6(6)
C16 C11 P1 C23 -67.5(8)
C12 C11 P1 C17 -84.4(6)
C16 C11 P1 C17 42.5(9)
C12 C11 P1 C11' -62.7(17)
C16 C11 P1 C11' 64.2(19)
C12 C11 P1 Ru1 50.4(7)
C16 C11 P1 Ru1 177.4(8)
C1 C6 Ru1 C5 132.4(3)
C5 C6 Ru1 C4 -29.1(2)
C1 C6 Ru1 C4 103.4(2)
C5 C6 Ru1 C3 -66.7(2)
C1 C6 Ru1 C3 65.8(2)
C5 C6 Ru1 C1 -132.4(3)
C5 C6 Ru1 C2 -102.1(2)
C1 C6 Ru1 C2 30.3(2)
C5 C6 Ru1 P1 99.39(18)
C1 C6 Ru1 P1 -128.16(19)
C5 C6 Ru1 Cl1 11.4(3)
C1 C6 Ru1 Cl1 143.88(18)
C5 C6 Ru1 Cl2 -170.07(15)
C1 C6 Ru1 Cl2 -37.6(2)
C4 C5 Ru1 C6 -132.3(3)
C6 C5 Ru1 C4 132.3(3)
C6 C5 Ru1 C3 101.4(2)
C4 C5 Ru1 C3 -30.9(2)
C6 C5 Ru1 C1 28.82(18)
C4 C5 Ru1 C1 -103.4(2)
C6 C5 Ru1 C2 65.7(2)
C4 C5 Ru1 C2 -66.6(2)
C6 C5 Ru1 P1 -82.25(18)
C4 C5 Ru1 P1 145.5(2)
C6 C5 Ru1 Cl1 -173.44(16)
C4 C5 Ru1 Cl1 54.3(2)
C6 C5 Ru1 Cl2 29.2(4)
C4 C5 Ru1 Cl2 -103.1(4)
C5 C4 Ru1 C6 29.2(2)
C3 C4 Ru1 C6 -99.8(2)
C10 C4 Ru1 C6 144.2(4)
C3 C4 Ru1 C5 -129.1(3)
C10 C4 Ru1 C5 114.9(5)
C5 C4 Ru1 C3 129.1(3)
C10 C4 Ru1 C3 -116.0(5)
C5 C4 Ru1 C1 65.8(2)
C3 C4 Ru1 C1 -63.2(2)
C10 C4 Ru1 C1 -179.3(4)
C5 C4 Ru1 C2 101.5(2)
C3 C4 Ru1 C2 -27.6(2)
C10 C4 Ru1 C2 -143.6(4)
C5 C4 Ru1 P1 -43.5(3)
C3 C4 Ru1 P1 -172.54(18)
C10 C4 Ru1 P1 71.5(4)
C5 C4 Ru1 Cl1 -130.1(2)
C3 C4 Ru1 Cl1 100.8(2)
C10 C4 Ru1 Cl1 -15.2(4)
C5 C4 Ru1 Cl2 152.88(17)
C3 C4 Ru1 Cl2 23.8(3)
C10 C4 Ru1 Cl2 -92.2(4)
C2 C3 Ru1 C6 -64.9(2)
C4 C3 Ru1 C6 68.7(2)
C2 C3 Ru1 C5 -102.6(2)
C4 C3 Ru1 C5 31.0(2)
C2 C3 Ru1 C4 -133.5(3)
C2 C3 Ru1 C1 -27.8(2)
C4 C3 Ru1 C1 105.7(2)
C4 C3 Ru1 C2 133.5(3)
C2 C3 Ru1 P1 -114.0(4)
C4 C3 Ru1 P1 19.5(5)
C2 C3 Ru1 Cl1 147.2(2)
C4 C3 Ru1 Cl1 -79.3(2)
C2 C3 Ru1 Cl2 61.1(2)
C4 C3 Ru1 Cl2 -165.31(19)
C2 C1 Ru1 C6 129.6(3)
C7 C1 Ru1 C6 -111.1(5)
C6 C1 Ru1 C5 -29.19(19)
C2 C1 Ru1 C5 100.4(2)
C7 C1 Ru1 C5 -140.3(4)
C6 C1 Ru1 C4 -66.1(2)
C2 C1 Ru1 C4 63.5(2)
C7 C1 Ru1 C4 -177.1(4)
C6 C1 Ru1 C3 -102.4(2)
C2 C1 Ru1 C3 27.2(2)
C7 C1 Ru1 C3 146.6(4)
C6 C1 Ru1 C2 -129.6(3)
C7 C1 Ru1 C2 119.3(5)
C6 C1 Ru1 P1 57.7(2)
C2 C1 Ru1 P1 -172.8(2)
C7 C1 Ru1 P1 -53.4(4)
C6 C1 Ru1 Cl1 -116.5(3)
C2 C1 Ru1 Cl1 13.1(4)
C7 C1 Ru1 Cl1 132.5(4)
C6 C1 Ru1 Cl2 150.91(18)
C2 C1 Ru1 Cl2 -79.5(2)
C7 C1 Ru1 Cl2 39.8(4)
C3 C2 Ru1 C6 103.7(2)
C1 C2 Ru1 C6 -30.7(2)
C3 C2 Ru1 C5 66.1(2)
C1 C2 Ru1 C5 -68.3(2)
C3 C2 Ru1 C4 28.6(2)
C1 C2 Ru1 C4 -105.8(2)
C1 C2 Ru1 C3 -134.4(3)
C3 C2 Ru1 C1 134.4(3)
C3 C2 Ru1 P1 147.05(19)
C1 C2 Ru1 P1 12.6(3)
C3 C2 Ru1 Cl1 -40.1(2)
C1 C2 Ru1 Cl1 -174.47(18)
C3 C2 Ru1 Cl2 -123.5(2)
C1 C2 Ru1 Cl2 102.1(2)
C23 P1 Ru1 C6 -43.84(15)
C17 P1 Ru1 C6 -159.50(16)
C11' P1 Ru1 C6 83.8(4)
C11 P1 Ru1 C6 65.1(3)
C23 P1 Ru1 C5 -6.61(15)
C17 P1 Ru1 C5 -122.27(16)
C11' P1 Ru1 C5 121.0(4)
C11 P1 Ru1 C5 102.3(3)
C23 P1 Ru1 C4 18.20(17)
C17 P1 Ru1 C4 -97.46(17)
C11' P1 Ru1 C4 145.8(4)
C11 P1 Ru1 C4 127.1(3)
C23 P1 Ru1 C3 3.9(4)
C17 P1 Ru1 C3 -111.7(4)
C11' P1 Ru1 C3 131.5(5)
C11 P1 Ru1 C3 112.9(4)
C23 P1 Ru1 C1 -74.50(15)
C17 P1 Ru1 C1 169.84(15)
C11' P1 Ru1 C1 53.1(4)
C11 P1 Ru1 C1 34.4(3)
C23 P1 Ru1 C2 -82.6(2)
C17 P1 Ru1 C2 161.8(2)
C11' P1 Ru1 C2 45.1(4)
C11 P1 Ru1 C2 26.4(3)
C23 P1 Ru1 Cl1 103.41(12)
C17 P1 Ru1 Cl1 -12.26(13)
C11' P1 Ru1 Cl1 -129.0(4)
C11 P1 Ru1 Cl1 -147.7(3)
C23 P1 Ru1 Cl2 -171.49(12)
C17 P1 Ru1 Cl2 72.85(12)
C11' P1 Ru1 Cl2 -43.9(4)
C11 P1 Ru1 Cl2 -62.5(3)
